data_7043307
loop_
_publ_author_name
'Yang, Xiaowei'
'Zhang, Yuan'
'Li, Feng'
'Guo, Tiantian'
'Wu, Yong'
'Jin, Fengyan'
'Fang, Min'
'Lan, Yaqian'
'Li, Yafei'
'Zhou, Yong'
'Zou, Zhigang'

_publ_section_title
;
 Theoretical and experimental studies on three water-stable,
 isostructural, paddlewheel based semiconducting metal--organic frameworks
;
_journal_name_full 'Dalton Trans.'
_journal_paper_doi 10.1039/C7DT01560G
_journal_year 2017
_chemical_formula_sum 'C38 H24 N2 Ni2 O10 Si'
_chemical_formula_weight 814.06
_chemical_name_systematic 'Compound 2'
_space_group_IT_number 49
_symmetry_cell_setting orthorhombic
_symmetry_space_group_name_Hall '-P 2 2c'
_symmetry_space_group_name_H-M 'P c c m'
_atom_sites_solution_hydrogens geom
_atom_sites_solution_primary direct
_atom_sites_solution_secondary difmap
_audit_block_doi 10.5517/cc1khv96
_audit_creation_method SHELXL-97
_audit_update_record
;
2016-04-24 deposited with the CCDC.
2017-06-02 downloaded from the CCDC.
;
_cell_angle_alpha 90.00
_cell_angle_beta 90.00
_cell_angle_gamma 90.00
_cell_formula_units_Z 2
_cell_length_a 9.583(4)
_cell_length_b 9.487(3)
_cell_length_c 22.074(2)
_cell_measurement_reflns_used 5714
_cell_measurement_temperature 296(2)
_cell_measurement_theta_max 23.491
_cell_measurement_theta_min 2.833
_cell_volume 2006.8(11)
_computing_cell_refinement 'SAINT (Bruker, 2005)'
_computing_data_collection 'APEX2 (Bruker, 2005)'
_computing_data_reduction SAINT
_computing_molecular_graphics SHELXTL
_computing_publication_material SHELXTL
_computing_structure_refinement 'SHELXL-97 (Sheldrick, 1997)'
_computing_structure_solution 'SHELXS-97 (Sheldrick, 1990)'
_diffrn_ambient_temperature 296(2)
_diffrn_measured_fraction_theta_full 0.981
_diffrn_measured_fraction_theta_max 0.981
_diffrn_measurement_device_type 'Bruker Apex2 CCD'
_diffrn_measurement_method '\w scans'
_diffrn_radiation_monochromator graphite
_diffrn_radiation_source 'fine-focus sealed tube'
_diffrn_radiation_type MoK\a
_diffrn_radiation_wavelength 0.71073
_diffrn_reflns_av_R_equivalents 0.0724
_diffrn_reflns_av_sigmaI/netI 0.0240
_diffrn_reflns_limit_h_max 11
_diffrn_reflns_limit_h_min -11
_diffrn_reflns_limit_k_max 11
_diffrn_reflns_limit_k_min -11
_diffrn_reflns_limit_l_max 26
_diffrn_reflns_limit_l_min -26
_diffrn_reflns_number 35802
_diffrn_reflns_theta_full 25.45
_diffrn_reflns_theta_max 25.45
_diffrn_reflns_theta_min 0.92
_exptl_absorpt_coefficient_mu 1.023
_exptl_absorpt_correction_T_max 0.832
_exptl_absorpt_correction_T_min 0.782
_exptl_absorpt_correction_type multi-scan
_exptl_absorpt_process_details '(SADABS, Sheldrick,2003)'
_exptl_crystal_colour green
_exptl_crystal_density_diffrn 1.347
_exptl_crystal_density_method 'not measured'
_exptl_crystal_description block-like
_exptl_crystal_F_000 832
_exptl_crystal_size_max 0.24
_exptl_crystal_size_mid 0.22
_exptl_crystal_size_min 0.18
_refine_diff_density_max 0.857
_refine_diff_density_min -0.659
_refine_diff_density_rms 0.114
_refine_ls_extinction_method none
_refine_ls_goodness_of_fit_ref 1.194
_refine_ls_hydrogen_treatment constr
_refine_ls_matrix_type full
_refine_ls_number_parameters 240
_refine_ls_number_reflns 1933
_refine_ls_number_restraints 0
_refine_ls_restrained_S_all 1.194
_refine_ls_R_factor_all 0.0769
_refine_ls_R_factor_gt 0.0660
_refine_ls_shift/su_max 0.002
_refine_ls_shift/su_mean 0.000
_refine_ls_structure_factor_coef Fsqd
_refine_ls_weighting_details 'calc w=1/[\s^2^(Fo^2^)+(0.0710P)^2^+10.2321P] where P=(Fo^2^+2Fc^2^)/3'
_refine_ls_weighting_scheme calc
_refine_ls_wR_factor_gt 0.1781
_refine_ls_wR_factor_ref 0.1850
_reflns_number_gt 1671
_reflns_number_total 1896
_reflns_threshold_expression >2sigma(I)
_cod_data_source_file c7dt01560g2.cif
_cod_data_source_block mo_yxw-1223-1_0m
_cod_original_cell_volume 2006.7(11)
_cod_original_sg_symbol_H-M Pccm
_cod_database_code 7043307

loop_
_symmetry_equiv_pos_as_xyz
'x, y, z'
'-x, -y, z'
'-x, y, -z+1/2'
'x, -y, -z+1/2'
'-x, -y, -z'
'x, y, -z'
'x, -y, z-1/2'
'-x, y, z-1/2'

loop_
_atom_site_label
_atom_site_type_symbol
_atom_site_fract_x
_atom_site_fract_y
_atom_site_fract_z
_atom_site_U_iso_or_equiv
_atom_site_adp_type
_atom_site_occupancy
_atom_site_symmetry_multiplicity
_atom_site_calc_flag
_atom_site_refinement_flags
_atom_site_disorder_assembly
_atom_site_disorder_group
C1 C 0.3647(17) 0.1396(16) 0.4205(3) 0.0441(17) Uani 1 1 d . . .
C2 C 0.281(19) 0.216(18) 0.373(4) 0.024(9) Uani 0.50(3) 1 d P A 1
C3 C 0.342(3) 0.325(3) 0.3397(9) 0.027(6) Uani 0.50(3) 1 d P A 1
H3 H 0.4368 0.3418 0.3431 0.033 Uiso 0.50(3) 1 calc PR A 1
C4 C 0.262(4) 0.408(3) 0.3025(13) 0.032(7) Uani 0.50(3) 1 d P A 1
H4 H 0.3066 0.4793 0.2811 0.039 Uiso 0.50(3) 1 calc PR A 1
C5 C 0.12(2) 0.39(3) 0.295(6) 0.025(15) Uani 0.50(3) 1 d P A 1
C6 C 0.054(6) 0.282(5) 0.327(2) 0.028(9) Uani 0.50(3) 1 d P A 1
H6 H -0.0411 0.2666 0.3231 0.034 Uiso 0.50(3) 1 calc PR A 1
C7 C 0.137(6) 0.199(5) 0.365(2) 0.023(10) Uani 0.50(3) 1 d P A 1
H7 H 0.0934 0.1270 0.3868 0.028 Uiso 0.50(3) 1 calc PR A 1
C2' C 0.264(19) 0.227(19) 0.384(4) 0.026(11) Uani 0.50(3) 1 d P A 2
C3' C 0.299(3) 0.369(3) 0.3779(11) 0.032(7) Uani 0.50(3) 1 d P A 2
H3' H 0.3724 0.4095 0.3992 0.038 Uiso 0.50(3) 1 calc PR A 2
C4' C 0.219(3) 0.443(3) 0.3390(11) 0.031(6) Uani 0.50(3) 1 d P A 2
H4' H 0.2405 0.5377 0.3342 0.037 Uiso 0.50(3) 1 calc PR A 2
C5' C 0.11(3) 0.39(3) 0.306(6) 0.029(19) Uani 0.50(3) 1 d P A 2
C6' C 0.078(6) 0.247(5) 0.314(2) 0.026(9) Uani 0.50(3) 1 d P A 2
H6' H 0.0041 0.2061 0.2928 0.031 Uiso 0.50(3) 1 calc PR A 2
C7' C 0.157(7) 0.166(5) 0.353(2) 0.024(9) Uani 0.50(3) 1 d P A 2
H7' H 0.1375 0.0712 0.3587 0.029 Uiso 0.50(3) 1 calc PR A 2
C8 C 0.868(6) 0.202(7) 0.5000 0.035(13) Uani 0.250(13) 1 d P A 1
H8 H 0.8839 0.1057 0.5000 0.042 Uiso 0.250(13) 1 calc PR A 1
C9 C 0.987(5) 0.289(5) 0.5000 0.032(9) Uani 0.250(13) 1 d P A 1
H9 H 1.0786 0.2559 0.5000 0.039 Uiso 0.250(13) 1 calc PR A 1
C10 C 0.95(13) 0.43(4) 0.5000 0.03(4) Uani 0.50(3) 2 d SP . 1
C11 C 0.816(6) 0.472(6) 0.5000 0.032(16) Uani 0.250(13) 1 d P A 1
H11 H 0.8000 0.5689 0.5000 0.039 Uiso 0.250(13) 1 calc PR A 1
C12 C 0.703(6) 0.386(5) 0.5000 0.036(12) Uani 0.250(13) 1 d P A 1
H12 H 0.6122 0.4197 0.5000 0.043 Uiso 0.250(13) 1 calc PR A 1
N1 N 0.73(3) 0.24(3) 0.5000 0.04(6) Uani 0.250(13) 1 d P A 1
C8' C 0.856(7) 0.228(8) 0.471(3) 0.032(14) Uani 0.250(13) 1 d P . 2
H8' H 0.8701 0.1423 0.4501 0.038 Uiso 0.250(13) 1 d PR A 2
C9' C 0.967(6) 0.323(7) 0.469(2) 0.036(14) Uani 0.250(13) 1 d P . 2
H9' H 1.0522 0.3075 0.4483 0.043 Uiso 0.250(13) 1 d PR A 2
C10' C 0.95(13) 0.45(4) 0.5000 0.03(4) Uani 0.50(3) 2 d SP . 2
C11' C 0.821(6) 0.467(6) 0.529(2) 0.030(18) Uani 0.250(13) 1 d P . 2
H11' H 0.8048 0.5520 0.5503 0.036 Uiso 0.250(13) 1 d PR A 2
C12' C 0.710(6) 0.372(6) 0.531(3) 0.030(15) Uani 0.250(13) 1 d P . 2
H12' H 0.6248 0.3875 0.5524 0.036 Uiso 0.250(13) 1 d PR A 2
N1' N 0.73(2) 0.25(3) 0.5000 0.03(5) Uani 0.50(3) 2 d SP . 2
O1 O 0.4680(11) 0.1919(10) 0.4416(4) 0.045(2) Uani 1 1 d . A 2
Ni1 Ni 0.5950(3) 0.0945(3) 0.5000 0.0270(4) Uani 1 2 d S . .
O2 O 0.3194(10) 0.0168(11) 0.4335(4) 0.045(2) Uani 1 1 d . . .
Si1 Si 0.0000 0.5000 0.2500 0.0289(7) Uani 1 4 d S . .
O3 O 0.723(10) 0.142(9) 0.300(4) 0.48(7) Uani 0.50 1 d P . .

loop_
_atom_site_aniso_label
_atom_site_aniso_U_11
_atom_site_aniso_U_22
_atom_site_aniso_U_33
_atom_site_aniso_U_23
_atom_site_aniso_U_13
_atom_site_aniso_U_12
C1 0.040(10) 0.039(9) 0.053(4) 0.011(7) -0.015(7) -0.009(3)
C2 0.03(4) 0.02(3) 0.02(2) 0.00(2) 0.01(2) 0.000(12)
C3 0.029(11) 0.028(11) 0.025(10) 0.002(9) 0.004(9) -0.003(9)
C4 0.031(15) 0.033(13) 0.034(13) 0.002(9) 0.003(10) 0.002(9)
C5 0.03(3) 0.03(2) 0.02(3) 0.00(3) 0.00(3) 0.00(2)
C6 0.029(19) 0.03(2) 0.03(2) 0.000(17) -0.003(16) -0.002(17)
C7 0.03(2) 0.02(2) 0.02(2) -0.002(16) 0.006(14) -0.001(16)
C2' 0.03(4) 0.02(3) 0.02(3) 0.00(3) 0.00(3) 0.000(16)
C3' 0.035(14) 0.029(12) 0.031(12) 0.000(9) -0.001(10) -0.008(9)
C4' 0.035(14) 0.026(12) 0.032(12) -0.002(10) 0.002(10) 0.002(10)
C5' 0.03(5) 0.03(3) 0.03(4) -0.01(4) 0.00(4) 0.00(3)
C6' 0.03(2) 0.02(2) 0.02(2) -0.009(13) -0.001(13) 0.000(13)
C7' 0.029(18) 0.02(2) 0.02(2) -0.007(15) 0.007(14) 0.001(16)
C8 0.04(3) 0.03(3) 0.04(4) 0.000 0.000 0.00(2)
C9 0.027(19) 0.03(2) 0.04(3) 0.000 0.000 -0.003(14)
C10 0.03(4) 0.02(9) 0.04(3) 0.000 0.000 -0.01(14)
C11 0.04(3) 0.023(19) 0.04(4) 0.000 0.000 -0.001(15)
C12 0.04(3) 0.03(2) 0.05(3) 0.000 0.000 -0.003(15)
N1 0.05(9) 0.02(8) 0.04(11) 0.000 0.000 0.00(6)
C8' 0.03(3) 0.03(3) 0.04(5) -0.01(2) 0.00(3) 0.00(2)
C9' 0.03(4) 0.03(4) 0.04(4) 0.00(3) 0.00(3) -0.01(3)
C10' 0.03(4) 0.02(13) 0.04(3) 0.000 0.000 -0.01(17)
C11' 0.03(4) 0.03(4) 0.03(5) -0.01(3) 0.01(3) 0.00(2)
C12' 0.03(3) 0.03(2) 0.03(4) 0.00(2) 0.00(2) -0.003(18)
N1' 0.02(7) 0.02(8) 0.04(10) 0.000 0.000 0.00(6)
O1 0.040(5) 0.041(4) 0.056(4) 0.012(4) -0.016(4) -0.010(4)
Ni1 0.026(3) 0.021(2) 0.0340(6) 0.000 0.000 -0.0072(4)
O2 0.040(5) 0.040(5) 0.054(4) 0.012(4) -0.015(4) -0.010(4)
Si1 0.034(5) 0.023(4) 0.0293(17) 0.000 0.000 0.000
O3 0.47(10) 0.53(16) 0.45(9) 0.03(10) 0.29(8) 0.07(11)

loop_
_atom_type_symbol
_atom_type_description
_atom_type_scat_dispersion_real
_atom_type_scat_dispersion_imag
_atom_type_scat_source
Si Si 0.0817 0.0704 'International Tables Vol C Tables 4.2.6.8 and 6.1.1.4'
C C 0.0033 0.0016 'International Tables Vol C Tables 4.2.6.8 and 6.1.1.4'
O O 0.0106 0.0060 'International Tables Vol C Tables 4.2.6.8 and 6.1.1.4'
H H 0.0000 0.0000 'International Tables Vol C Tables 4.2.6.8 and 6.1.1.4'
Ni Ni 0.3393 1.1124 'International Tables Vol C Tables 4.2.6.8 and 6.1.1.4'
N N 0.0061 0.0033 'International Tables Vol C Tables 4.2.6.8 and 6.1.1.4'

loop_
_geom_angle_atom_site_label_1
_geom_angle_atom_site_label_2
_geom_angle_atom_site_label_3
_geom_angle
_geom_angle_site_symmetry_1
_geom_angle_site_symmetry_3
O1 C1 O2 124.8(6) . .
O1 C1 C2 121(9) . .
O2 C1 C2 114(9) . .
O1 C1 C2' 120(9) . .
O2 C1 C2' 114(9) . .
C2 C1 C2' 12(5) . .
C3 C2 C7 116(9) . .
C3 C2 C1 120(10) . .
C7 C2 C1 123(10) . .
C4 C3 C2 120(7) . .
C4 C3 H3 119.8 . .
C2 C3 H3 119.8 . .
C5 C4 C3 124(10) . .
C5 C4 H4 118.1 . .
C3 C4 H4 118.1 . .
C4 C5 C6 119(10) . .
C4 C5 Si1 129(10) . .
C6 C5 Si1 112(10) . .
C7 C6 C5 117(10) . .
C7 C6 H6 121.7 . .
C5 C6 H6 121.7 . .
C6 C7 C2 124(8) . .
C6 C7 H7 117.9 . .
C2 C7 H7 117.9 . .
C7' C2' C3' 123(9) . .
C7' C2' C1 121(10) . .
C3' C2' C1 115(10) . .
C4' C3' C2' 115(7) . .
C4' C3' H3' 122.4 . .
C2' C3' H3' 122.4 . .
C3' C4' C5' 126(10) . .
C3' C4' H4' 116.8 . .
C5' C4' H4' 116.8 . .
C4' C5' C6' 116(10) . .
C4' C5' Si1 125(10) . .
C6' C5' Si1 120(10) . .
C7' C6' C5' 120(10) . .
C7' C6' H6' 119.9 . .
C5' C6' H6' 119.9 . .
C2' C7' C6' 119(7) . .
C2' C7' H7' 120.3 . .
C6' C7' H7' 120.3 . .
N1 C8 C9 127(10) . .
N1 C8 H8 116.4 . .
C9 C8 H8 116.4 . .
N1 C8 H8' 98.6 . .
C9 C8 H8' 104.9 . .
H8 C8 H8' 62.8 . .
C10 C9 C8 111(10) . .
C10 C9 H9 124.4 . .
C8 C9 H9 124.4 . .
C10 C9 H9' 89.5 . .
C8 C9 H9' 117.5 . .
H9 C9 H9' 66.3 . .
C9 C10 C11 123(10) . .
C12 C11 C10 125(10) . .
C12 C11 H11 117.6 . .
C10 C11 H11 117.6 . .
C12 C11 H11' 106.0 . .
C10 C11 H11' 104.5 . .
H11 C11 H11' 55.4 . .
N1 C12 C11 115(10) . .
N1 C12 H12 122.5 . .
C11 C12 H12 122.5 . .
N1 C12 H12' 97.3 . .
C11 C12 H12' 115.2 . .
H12 C12 H12' 59.0 . .
C12 N1 Ni1 125(10) . .
C8 N1 Ni1 116(10) . .
C8' C8' N1' 63(5) 6_556 .
C8' C8' C9' 92(3) 6_556 .
N1' C8' C9' 126(10) . .
C8' C8' C9' 47(2) 6_556 6_556
N1' C8' C9' 96(6) . 6_556
C9' C8' C9' 45(4) . 6_556
C8' C8' C12' 91(3) 6_556 6_556
N1' C8' C12' 44(10) . 6_556
C9' C8' C12' 95(5) . 6_556
C9' C8' C12' 95(4) 6_556 6_556
C8' C8' H8' 119.5 6_556 .
N1' C8' H8' 118.8 . .
C9' C8' H8' 115.5 . .
C9' C8' H8' 131.4 6_556 .
C12' C8' H8' 133.7 6_556 .
C9' C9' C10' 61(7) 6_556 .
C9' C9' C8' 88(3) 6_556 .
C10' C9' C8' 118(10) . .
C9' C9' C8' 47(2) 6_556 6_556
C10' C9' C8' 92(10) . 6_556
C8' C9' C8' 42(4) . 6_556
C9' C9' C11' 89(3) 6_556 6_556
C10' C9' C11' 46(10) . 6_556
C8' C9' C11' 85(5) . 6_556
C8' C9' C11' 85(4) 6_556 6_556
C9' C9' H9' 119.4 6_556 .
C10' C9' H9' 117.0 . .
C8' C9' H9' 124.9 . .
C8' C9' H9' 137.9 6_556 .
C11' C9' H9' 136.8 6_556 .
C9' C10' C9' 57(10) . 6_556
C9' C10' C11' 113(10) . .
C9' C10' C11' 88(10) 6_556 .
C9' C10' C11' 88(10) . 6_556
C9' C10' C11' 113(10) 6_556 6_556
C11' C10' C11' 53(10) . 6_556
C9' C10' C10' 123(10) . 5_766
C9' C10' C10' 123(10) 6_556 5_766
C11' C10' C10' 124(10) . 5_766
C11' C10' C10' 124(10) 6_556 5_766
C11' C11' C12' 92(3) 6_556 .
C11' C11' C10' 63(10) 6_556 .
C12' C11' C10' 129(10) . .
C11' C11' C12' 46(2) 6_556 6_556
C12' C11' C12' 46(4) . 6_556
C10' C11' C12' 98(10) . 6_556
C11' C11' C9' 91(3) 6_556 6_556
C12' C11' C9' 95(4) . 6_556
C10' C11' C9' 46(10) . 6_556
C12' C11' C9' 94(4) 6_556 6_556
C11' C11' H11' 119.9 6_556 .
C12' C11' H11' 114.5 . .
C10' C11' H11' 116.9 . .
C12' C11' H11' 130.9 6_556 .
C9' C11' H11' 134.6 6_556 .
C12' C12' N1' 60(6) 6_556 .
C12' C12' C11' 88(3) 6_556 .
N1' C12' C11' 115(9) . .
C12' C12' C11' 46(2) 6_556 6_556
N1' C12' C11' 89(6) . 6_556
C11' C12' C11' 42(4) . 6_556
C12' C12' C8' 89(3) 6_556 6_556
N1' C12' C8' 45(9) . 6_556
C11' C12' C8' 85(4) . 6_556
C11' C12' C8' 85(4) 6_556 6_556
C12' C12' H12' 119.5 6_556 .
N1' C12' H12' 119.7 . .
C11' C12' H12' 124.8 . .
C11' C12' H12' 137.9 6_556 .
C8' C12' H12' 136.8 6_556 .
C8' N1' C8' 55(10) . 6_556
C8' N1' C12' 119(10) . .
C8' N1' C12' 91(7) 6_556 .
C8' N1' C12' 91(7) . 6_556
C8' N1' C12' 119(10) 6_556 6_556
C12' N1' C12' 60(10) . 6_556
C8' N1' Ni1 118(10) . .
C8' N1' Ni1 118(10) 6_556 .
C12' N1' Ni1 123(10) . .
C12' N1' Ni1 123(10) 6_556 .
C1 O1 Ni1 124.1(9) . .
N1 Ni1 N1' 2(10) . .
N1 Ni1 O2 96(7) . 2_655
N1' Ni1 O2 97(6) . 2_655
N1 Ni1 O2 96(7) . 5_656
N1' Ni1 O2 97(6) . 5_656
O2 Ni1 O2 95.4(6) 2_655 5_656
N1 Ni1 O1 94(8) . 6_556
N1' Ni1 O1 93(6) . 6_556
O2 Ni1 O1 166.9(3) 2_655 6_556
O2 Ni1 O1 91.2(3) 5_656 6_556
N1 Ni1 O1 94(8) . .
N1' Ni1 O1 93(6) . .
O2 Ni1 O1 91.2(3) 2_655 .
O2 Ni1 O1 166.9(3) 5_656 .
O1 Ni1 O1 80.3(6) 6_556 .
N1 Ni1 Ni1 178(10) . 5_656
N1' Ni1 Ni1 176(8) . 5_656
O2 Ni1 Ni1 85.5(3) 2_655 5_656
O2 Ni1 Ni1 85.5(3) 5_656 5_656
O1 Ni1 Ni1 83.7(3) 6_556 5_656
O1 Ni1 Ni1 83.7(3) . 5_656
C1 O2 Ni1 120.7(8) . 5_656
C5 Si1 C5 113(10) . 3
C5 Si1 C5 101(10) . 4_565
C5 Si1 C5 115(8) 3 4_565
C5 Si1 C5 115(8) . 2_565
C5 Si1 C5 101(10) 3 2_565
C5 Si1 C5 113(10) 4_565 2_565
C5 Si1 C5' 113.0(15) . 3
C5 Si1 C5' 8(9) 3 3
C5 Si1 C5' 107.6(15) 4_565 3
C5 Si1 C5' 107.3(17) 2_565 3
C5 Si1 C5' 107.6(15) . 2_565
C5 Si1 C5' 107.3(17) 3 2_565
C5 Si1 C5' 113.0(16) 4_565 2_565
C5 Si1 C5' 8(9) 2_565 2_565
C5' Si1 C5' 114(10) 3 2_565
C5 Si1 C5' 107.3(17) . 4_565
C5 Si1 C5' 107.6(14) 3 4_565
C5 Si1 C5' 8(9) 4_565 4_565
C5 Si1 C5' 113.0(15) 2_565 4_565
C5' Si1 C5' 100(9) 3 4_565
C5' Si1 C5' 115(10) 2_565 4_565
C5 Si1 C5' 8(9) . .
C5 Si1 C5' 113.0(16) 3 .
C5 Si1 C5' 107.3(17) 4_565 .
C5 Si1 C5' 107.6(14) 2_565 .
C5' Si1 C5' 115(10) 3 .
C5' Si1 C5' 100(9) 2_565 .
C5' Si1 C5' 114(10) 4_565 .

loop_
_geom_bond_atom_site_label_1
_geom_bond_atom_site_label_2
_geom_bond_distance
_geom_bond_site_symmetry_2
C1 O1 1.20(2) .
C1 O2 1.28(2) .
C1 C2 1.51(13) .
C1 C2' 1.51(12) .
C2 C3 1.39(19) .
C2 C7 1.4(2) .
C3 C4 1.37(4) .
C3 H3 0.9300 .
C4 C5 1.3(2) .
C4 H4 0.9300 .
C5 C6 1.4(3) .
C5 Si1 1.9(2) .
C6 C7 1.40(8) .
C6 H6 0.9300 .
C7 H7 0.9300 .
C2' C7' 1.4(2) .
C2' C3' 1.4(2) .
C3' C4' 1.35(4) .
C3' H3' 0.9300 .
C4' C5' 1.4(3) .
C4' H4' 0.9300 .
C5' C6' 1.4(3) .
C5' Si1 1.9(2) .
C6' C7' 1.39(8) .
C6' H6' 0.9300 .
C7' H7' 0.9300 .
C8 N1 1.4(3) .
C8 C9 1.41(6) .
C8 H8 0.9300 .
C8 H8' 1.2397 .
C9 C10 1.4(3) .
C9 H9 0.9300 .
C10 C11 1.4(11) .
C10 C10 1.7(18) 5_766
C11 C12 1.36(7) .
C11 H11 0.9300 .
C12 N1 1.4(3) .
C12 H12 0.9300 .
N1 Ni1 1.94(17) .
C8' C8' 1.27(12) 6_556
C8' N1' 1.4(2) .
C8' C9' 1.40(8) .
C8' C9' 1.91(8) 6_556
C8' C12' 1.96(7) 6_556
C8' H8' 0.9451 .
C9' C9' 1.35(10) 6_556
C9' C10' 1.4(3) .
C9' C8' 1.91(8) 6_556
C9' C11' 1.97(6) 6_556
C9' H9' 0.9488 .
C10' C9' 1.4(3) 6_556
C10' C11' 1.4(11) .
C10' C11' 1.4(11) 6_556
C10' C10' 1(2) 5_766
C11' C11' 1.28(10) 6_556
C11' C12' 1.39(7) .
C11' C12' 1.92(8) 6_556
C11' C9' 1.97(6) 6_556
C11' H11' 0.9419 .
C12' C12' 1.37(11) 6_556
C12' N1' 1.4(2) .
C12' C11' 1.92(8) 6_556
C12' C8' 1.96(7) 6_556
C12' H12' 0.9559 .
N1' C8' 1.4(2) 6_556
N1' C12' 1.4(2) 6_556
N1' Ni1 1.96(15) .
O1 Ni1 1.998(9) .
Ni1 O2 1.986(9) 2_655
Ni1 O2 1.986(9) 5_656
Ni1 O1 1.998(9) 6_556
Ni1 Ni1 2.555(2) 5_656
O2 Ni1 1.986(9) 5_656
Si1 C5 1.9(2) 3
Si1 C5 1.9(2) 4_565
Si1 C5 1.9(2) 2_565
Si1 C5' 1.9(2) 3
Si1 C5' 1.9(2) 2_565
Si1 C5' 1.9(2) 4_565

loop_
_geom_torsion_atom_site_label_1
_geom_torsion_atom_site_label_2
_geom_torsion_atom_site_label_3
_geom_torsion_atom_site_label_4
_geom_torsion
_geom_torsion_site_symmetry_1
_geom_torsion_site_symmetry_4
O1 C1 C2 C3 19(7) . .
O2 C1 C2 C3 -158(6) . .
C2' C1 C2 C3 112(87) . .
O1 C1 C2 C7 -151(8) . .
O2 C1 C2 C7 32(9) . .
C2' C1 C2 C7 -58(76) . .
C7 C2 C3 C4 0(9) . .
C1 C2 C3 C4 -171(4) . .
C2 C3 C4 C5 0(11) . .
C3 C4 C5 C6 0(17) . .
C3 C4 C5 Si1 176(7) . .
C4 C5 C6 C7 0(16) . .
Si1 C5 C6 C7 -177(6) . .
C5 C6 C7 C2 0(11) . .
C3 C2 C7 C6 0(10) . .
C1 C2 C7 C6 171(6) . .
O1 C1 C2' C7' 171(6) . .
O2 C1 C2' C7' -18(8) . .
C2 C1 C2' C7' 77(78) . .
O1 C1 C2' C3' -1(7) . .
O2 C1 C2' C3' 169(4) . .
C2 C1 C2' C3' -96(86) . .
C7' C2' C3' C4' 0(9) . .
C1 C2' C3' C4' 172(4) . .
C2' C3' C4' C5' 0(9) . .
C3' C4' C5' C6' 0(14) . .
C3' C4' C5' Si1 -179(5) . .
C4' C5' C6' C7' 0(13) . .
Si1 C5' C6' C7' 179(6) . .
C3' C2' C7' C6' 0(10) . .
C1 C2' C7' C6' -172(5) . .
C5' C6' C7' C2' 0(10) . .
N1 C8 C9 C10 0.0 . .
C8 C9 C10 C11 0.0 . .
C8 C9 C10 C10 180.0 . 5_766
C9 C10 C11 C12 0.0 . .
C10 C10 C11 C12 180.0 5_766 .
C10 C11 C12 N1 0.0 . .
C11 C12 N1 C8 0.0 . .
C11 C12 N1 Ni1 180.0 . .
C9 C8 N1 C12 0.0 . .
C9 C8 N1 Ni1 180.0 . .
C8' C8' C9' C9' 0.001(5) 6_556 6_556
N1' C8' C9' C9' 57(9) . 6_556
C12' C8' C9' C9' 92(3) 6_556 6_556
C8' C8' C9' C10' -56(19) 6_556 .
N1' C8' C9' C10' 1(22) . .
C9' C8' C9' C10' -56(19) 6_556 .
C12' C8' C9' C10' 36(20) 6_556 .
N1' C8' C9' C8' 57(9) . 6_556
C9' C8' C9' C8' -0.001(4) 6_556 6_556
C12' C8' C9' C8' 92(3) 6_556 6_556
C8' C8' C9' C11' -89(2) 6_556 6_556
N1' C8' C9' C11' -32(10) . 6_556
C9' C8' C9' C11' -89(2) 6_556 6_556
C12' C8' C9' C11' 3(4) 6_556 6_556
C8' C9' C10' C9' 71(37) . 6_556
C8' C9' C10' C9' 37(29) 6_556 6_556
C11' C9' C10' C9' 119(54) 6_556 6_556
C9' C9' C10' C11' -71(11) 6_556 .
C8' C9' C10' C11' 0(34) . .
C8' C9' C10' C11' -34(26) 6_556 .
C11' C9' C10' C11' 48(48) 6_556 .
C9' C9' C10' C11' -119(54) 6_556 6_556
C8' C9' C10' C11' -49(20) . 6_556
C8' C9' C10' C11' -82(25) 6_556 6_556
C9' C9' C10' C10' 111(85) 6_556 5_766
C8' C9' C10' C10' -179(48) . 5_766
C8' C9' C10' C10' 148(56) 6_556 5_766
C11' C9' C10' C10' -130(38) 6_556 5_766
C9' C10' C11' C11' -68(30) . 6_556
C9' C10' C11' C11' -121(35) 6_556 6_556
C10' C10' C11' C11' 110(51) 5_766 6_556
C9' C10' C11' C12' 1(38) . .
C9' C10' C11' C12' -52(38) 6_556 .
C11' C10' C11' C12' 69(14) 6_556 .
C10' C10' C11' C12' 179(43) 5_766 .
C9' C10' C11' C12' -36(26) . 6_556
C9' C10' C11' C12' -89(26) 6_556 6_556
C11' C10' C11' C12' 32(12) 6_556 6_556
C10' C10' C11' C12' 142(55) 5_766 6_556
C9' C10' C11' C9' 53(16) . 6_556
C11' C10' C11' C9' 121(35) 6_556 6_556
C10' C10' C11' C9' -129(79) 5_766 6_556
C11' C11' C12' C12' 0.001(4) 6_556 6_556
C10' C11' C12' C12' -57(21) . 6_556
C9' C11' C12' C12' -91(3) 6_556 6_556
C11' C11' C12' N1' 55(8) 6_556 .
C10' C11' C12' N1' -2(23) . .
C12' C11' C12' N1' 55(8) 6_556 .
C9' C11' C12' N1' -36(9) 6_556 .
C10' C11' C12' C11' -57(21) . 6_556
C12' C11' C12' C11' -0.001(5) 6_556 6_556
C9' C11' C12' C11' -91(3) 6_556 6_556
C11' C11' C12' C8' 89(3) 6_556 6_556
C10' C11' C12' C8' 32(22) . 6_556
C12' C11' C12' C8' 89(3) 6_556 6_556
C9' C11' C12' C8' -3(4) 6_556 6_556
C9' C8' N1' C8' -71(11) . 6_556
C9' C8' N1' C8' -34(7) 6_556 6_556
C12' C8' N1' C8' -125(9) 6_556 6_556
C8' C8' N1' C12' 69(8) 6_556 .
C9' C8' N1' C12' -2(18) . .
C9' C8' N1' C12' 35(14) 6_556 .
C12' C8' N1' C12' -56(14) 6_556 .
C8' C8' N1' C12' 125(9) 6_556 6_556
C9' C8' N1' C12' 55(8) . 6_556
C9' C8' N1' C12' 91(6) 6_556 6_556
C8' C8' N1' Ni1 -106(13) 6_556 .
C9' C8' N1' Ni1 -176(6) . .
C9' C8' N1' Ni1 -140(8) 6_556 .
C12' C8' N1' Ni1 129(9) 6_556 .
C12' C12' N1' C8' 73(9) 6_556 .
C11' C12' N1' C8' 2(16) . .
C11' C12' N1' C8' 35(12) 6_556 .
C8' C12' N1' C8' -50(12) 6_556 .
C12' C12' N1' C8' 123(8) 6_556 6_556
C11' C12' N1' C8' 52(8) . 6_556
C11' C12' N1' C8' 85(6) 6_556 6_556
C11' C12' N1' C12' -71(9) . 6_556
C11' C12' N1' C12' -38(6) 6_556 6_556
C8' C12' N1' C12' -123(8) 6_556 6_556
C12' C12' N1' Ni1 -112(15) 6_556 .
C11' C12' N1' Ni1 176(8) . .
C11' C12' N1' Ni1 -151(11) 6_556 .
C8' C12' N1' Ni1 125(13) 6_556 .
O2 C1 O1 Ni1 2.0(14) . .
C2 C1 O1 Ni1 -175(3) . .
C2' C1 O1 Ni1 171(3) . .
C12 N1 Ni1 N1' 0.0 . .
C8 N1 Ni1 N1' 180.0 . .
C12 N1 Ni1 O2 132.0(9) . 2_655
C8 N1 Ni1 O2 -48.0(9) . 2_655
C12 N1 Ni1 O2 -132.0(9) . 5_656
C8 N1 Ni1 O2 48.0(9) . 5_656
C12 N1 Ni1 O1 -40.3(6) . 6_556
C8 N1 Ni1 O1 139.7(6) . 6_556
C12 N1 Ni1 O1 40.3(6) . .
C8 N1 Ni1 O1 -139.7(6) . .
C12 N1 Ni1 Ni1 0.0 . 5_656
C8 N1 Ni1 Ni1 180.0 . 5_656
C8' N1' Ni1 N1 31(10) . .
C8' N1' Ni1 N1 -31(10) 6_556 .
C12' N1' Ni1 N1 -143(12) . .
C12' N1' Ni1 N1 143(12) 6_556 .
C8' N1' Ni1 O2 -17(10) . 2_655
C8' N1' Ni1 O2 -80(9) 6_556 2_655
C12' N1' Ni1 O2 169(11) . 2_655
C12' N1' Ni1 O2 95(13) 6_556 2_655
C8' N1' Ni1 O2 80(9) . 5_656
C8' N1' Ni1 O2 17(10) 6_556 5_656
C12' N1' Ni1 O2 -95(13) . 5_656
C12' N1' Ni1 O2 -169(11) 6_556 5_656
C8' N1' Ni1 O1 171(9) . 6_556
C8' N1' Ni1 O1 108(10) 6_556 6_556
C12' N1' Ni1 O1 -3(12) . 6_556
C12' N1' Ni1 O1 -77(12) 6_556 6_556
C8' N1' Ni1 O1 -108(10) . .
C8' N1' Ni1 O1 -171(9) 6_556 .
C12' N1' Ni1 O1 77(12) . .
C12' N1' Ni1 O1 3(12) 6_556 .
C8' N1' Ni1 Ni1 -149(10) . 5_656
C8' N1' Ni1 Ni1 149(10) 6_556 5_656
C12' N1' Ni1 Ni1 37(12) . 5_656
C12' N1' Ni1 Ni1 -37(12) 6_556 5_656
C1 O1 Ni1 N1 174(7) . .
C1 O1 Ni1 N1' 175(6) . .
C1 O1 Ni1 O2 77.6(9) . 2_655
C1 O1 Ni1 O2 -43(3) . 5_656
C1 O1 Ni1 O1 -92.4(9) . 6_556
C1 O1 Ni1 Ni1 -7.7(9) . 5_656
O1 C1 O2 Ni1 8.1(13) . 5_656
C2 C1 O2 Ni1 -175(3) . 5_656
C2' C1 O2 Ni1 -162(3) . 5_656
C4 C5 Si1 C5 136(14) . 3
C6 C5 Si1 C5 -47(10) . 3
C4 C5 Si1 C5 13(9) . 4_565
C6 C5 Si1 C5 -171(15) . 4_565
C4 C5 Si1 C5 -109(17) . 2_565
C6 C5 Si1 C5 68(7) . 2_565
C4 C5 Si1 C5' 127(14) . 3
C6 C5 Si1 C5' -56(13) . 3
C4 C5 Si1 C5' -106(10) . 2_565
C6 C5 Si1 C5' 71(19) . 2_565
C4 C5 Si1 C5' 18(21) . 4_565
C6 C5 Si1 C5' -166(3) . 4_565
C4 C5 Si1 C5' -129(100) . .
C6 C5 Si1 C5' 47(100) . .
C4' C5' Si1 C5 83(100) . .
C6' C5' Si1 C5 -96(100) . .
C4' C5' Si1 C5 172(6) . 3
C6' C5' Si1 C5 -7(16) . 3
C4' C5' Si1 C5 43(15) . 4_565
C6' C5' Si1 C5 -135(11) . 4_565
C4' C5' Si1 C5 -78(17) . 2_565
C6' C5' Si1 C5 103(12) . 2_565
C4' C5' Si1 C5' 163(13) . 3
C6' C5' Si1 C5' -16(7) . 3
C4' C5' Si1 C5' -75(11) . 2_565
C6' C5' Si1 C5' 107(14) . 2_565
C4' C5' Si1 C5' 48(10) . 4_565
C6' C5' Si1 C5' -131(11) . 4_565
